data_1562487
loop_
_publ_author_name
'Jia, Li-Na'
'Zhao, Yang'
'Hou, Lei'
'Cui, Lin'
'Wang, Hai-Hua'
'Wang, Yao-Yu'

_publ_section_title
;
 An interpenetrated pillared-layer MOF: Synthesis, structure, sorption and
 magnetic properties
;
_journal_issue 1
_journal_name_full 'Journal of Solid State Chemistry'
_journal_page_first 251
_journal_page_last 255
_journal_paper_doi 10.1016/j.jssc.2013.11.008
_journal_volume 210
_journal_year 2014
_chemical_formula_sum 'C38 H30 Co2 N4 O8'
_chemical_formula_weight 788.52
_space_group_IT_number 13
_space_group_name_Hall '-P 2yc'
_space_group_name_H-M_alt 'P 1 2/c 1'
_symmetry_cell_setting monoclinic
_symmetry_space_group_name_H-M 'P 1 2/c 1'
_atom_sites_solution_hydrogens geom
_atom_sites_solution_primary direct
_atom_sites_solution_secondary difmap
_cell_angle_alpha 90.00
_cell_angle_beta 102.560(5)
_cell_angle_gamma 90.00
_cell_formula_units_Z 4
_cell_length_a 20.710(7)
_cell_length_b 15.286(5)
_cell_length_c 17.893(5)
_cell_measurement_reflns_used 2758
_cell_measurement_temperature 296(2)
_cell_measurement_theta_max 22.45
_cell_measurement_theta_min 2.50
_cell_volume 5529(3)
_computing_structure_refinement 'SHELXL-97 (Sheldrick, 1997)'
_computing_structure_solution 'SHELXS-97 (Sheldrick, 1990)'
_diffrn_ambient_temperature 296(2)
_diffrn_measured_fraction_theta_full 0.991
_diffrn_measured_fraction_theta_max 0.991
_diffrn_radiation_monochromator graphite
_diffrn_radiation_source 'fine-focus sealed tube'
_diffrn_radiation_type MoK\a
_diffrn_radiation_wavelength 0.71073
_diffrn_reflns_av_R_equivalents 0.0892
_diffrn_reflns_av_sigmaI/netI 0.1272
_diffrn_reflns_limit_h_max 25
_diffrn_reflns_limit_h_min -25
_diffrn_reflns_limit_k_max 18
_diffrn_reflns_limit_k_min -17
_diffrn_reflns_limit_l_max 11
_diffrn_reflns_limit_l_min -22
_diffrn_reflns_number 29638
_diffrn_reflns_theta_full 26.00
_diffrn_reflns_theta_max 26.00
_diffrn_reflns_theta_min 1.01
_exptl_absorpt_coefficient_mu 0.638
_exptl_absorpt_correction_T_max 0.9448
_exptl_absorpt_correction_T_min 0.8939
_exptl_absorpt_correction_type multi-scan
_exptl_absorpt_process_details sadabs
_exptl_crystal_colour purple
_exptl_crystal_density_diffrn 0.947
_exptl_crystal_density_method 'not measured'
_exptl_crystal_description block
_exptl_crystal_F_000 1616
_exptl_crystal_size_max 0.18
_exptl_crystal_size_mid 0.14
_exptl_crystal_size_min 0.09
_refine_diff_density_max 0.630
_refine_diff_density_min -0.827
_refine_diff_density_rms 0.119
_refine_ls_extinction_method none
_refine_ls_goodness_of_fit_ref 0.925
_refine_ls_hydrogen_treatment constr
_refine_ls_matrix_type full
_refine_ls_number_parameters 475
_refine_ls_number_reflns 10761
_refine_ls_number_restraints 30
_refine_ls_restrained_S_all 0.931
_refine_ls_R_factor_all 0.1132
_refine_ls_R_factor_gt 0.0677
_refine_ls_shift/su_max 0.000
_refine_ls_shift/su_mean 0.000
_refine_ls_structure_factor_coef Fsqd
_refine_ls_weighting_details 'calc w=1/[\s^2^(Fo^2^)+(0.0964P)^2^+0.0000P] where P=(Fo^2^+2Fc^2^)/3'
_refine_ls_weighting_scheme calc
_refine_ls_wR_factor_gt 0.1815
_refine_ls_wR_factor_ref 0.2016
_reflns_number_gt 5254
_reflns_number_total 10761
_reflns_threshold_expression >2sigma(I)
_cod_data_source_file JSSC-2014-210-251.cif
_cod_data_source_block 1
_cod_original_sg_symbol_H-M P2/c
_cod_database_code 1562487

loop_
_symmetry_equiv_pos_as_xyz
'x, y, z'
'-x, y, -z+1/2'
'-x, -y, -z'
'x, -y, z-1/2'

loop_
_atom_site_label
_atom_site_type_symbol
_atom_site_fract_x
_atom_site_fract_y
_atom_site_fract_z
_atom_site_U_iso_or_equiv
_atom_site_adp_type
_atom_site_occupancy
_atom_site_symmetry_multiplicity
_atom_site_calc_flag
_atom_site_refinement_flags
_atom_site_disorder_assembly
_atom_site_disorder_group
Co1 Co 0.05324(3) 0.41881(4) 0.31755(3) 0.02513(18) Uani 1 1 d . . .
Co2 Co 0.44743(3) 0.31008(4) 0.68139(4) 0.02564(18) Uani 1 1 d . . .
N1 N 0.15483(17) 0.4179(3) 0.3536(2) 0.0319(10) Uani 1 1 d . . .
N2 N 0.1961(2) 0.4518(3) 0.3120(2) 0.0411(11) Uani 1 1 d . . .
H2 H 0.1833 0.4824 0.2711 0.049 Uiso 1 1 calc R . .
N3 N 0.3890(2) 0.3125(3) 0.5730(2) 0.0409(11) Uani 1 1 d . . .
N4 N 0.4081(2) 0.2667(3) 0.5135(2) 0.0494(13) Uani 1 1 d . . .
H4A H 0.4420 0.2331 0.5180 0.059 Uiso 1 1 calc R . .
O1 O 0.06812(17) 0.4163(2) 0.20013(18) 0.0414(9) Uani 1 1 d . . .
O2 O -0.00760(16) 0.4164(2) 0.09075(19) 0.0399(9) Uani 1 1 d . . .
O3 O 0.4695(2) 0.3090(3) -0.1370(2) 0.0603(12) Uani 1 1 d . . .
O4 O 0.3875(2) 0.3092(3) -0.2428(2) 0.0596(11) Uani 1 1 d . . .
O5 O 0.04331(16) 0.5490(2) 0.30121(18) 0.0343(8) Uani 1 1 d . . .
O6 O 0.04008(17) 1.2870(2) 0.30349(19) 0.0387(9) Uani 1 1 d . . .
O7 O 0.4595(2) 0.4420(2) 0.6970(2) 0.0571(11) Uani 1 1 d . . .
O8 O 0.4603(2) 1.1784(2) 0.6962(2) 0.0562(11) Uani 1 1 d . . .
C1 C 0.0518(3) 0.4108(3) 0.1276(3) 0.0409(13) Uani 1 1 d . . .
C2 C 0.1067(2) 0.3963(3) 0.0850(3) 0.0320(11) Uani 1 1 d . . .
C3 C 0.1655(3) 0.3615(4) 0.1217(3) 0.0496(15) Uani 1 1 d . . .
H3 H 0.1716 0.3476 0.1734 0.060 Uiso 1 1 calc R . .
C4 C 0.2173(3) 0.3460(5) 0.0843(3) 0.0605(19) Uani 1 1 d . . .
H4 H 0.2571 0.3228 0.1113 0.073 Uiso 1 1 calc R . .
C5 C 0.2091(2) 0.3655(4) 0.0058(3) 0.0379(13) Uani 1 1 d . . .
C6 C 0.1478(2) 0.4032(4) -0.0302(3) 0.0409(13) Uani 1 1 d . . .
H6 H 0.1410 0.4189 -0.0815 0.049 Uiso 1 1 calc R . .
C7 C 0.0982(2) 0.4172(3) 0.0078(3) 0.0374(13) Uani 1 1 d . . .
H7 H 0.0583 0.4411 -0.0182 0.045 Uiso 1 1 calc R . .
C8 C 0.2596(2) 0.3477(4) -0.0382(3) 0.0431(14) Uani 1 1 d . . .
C9 C 0.3272(3) 0.3519(5) -0.0050(3) 0.0647(19) Uani 1 1 d . . .
H9 H 0.3403 0.3636 0.0471 0.078 Uiso 1 1 calc R . .
C10 C 0.3753(2) 0.3394(4) -0.0469(3) 0.0538(17) Uani 1 1 d . . .
H10 H 0.4196 0.3437 -0.0226 0.065 Uiso 1 1 calc R . .
C11 C 0.3586(2) 0.3205(4) -0.1242(3) 0.0391(13) Uani 1 1 d . . .
C12 C 0.2906(2) 0.3149(5) -0.1555(3) 0.0629(19) Uani 1 1 d . . .
H12 H 0.2771 0.3031 -0.2075 0.075 Uiso 1 1 calc R . .
C13 C 0.2429(3) 0.3256(5) -0.1145(3) 0.067(2) Uani 1 1 d . . .
H13 H 0.1987 0.3179 -0.1383 0.081 Uiso 1 1 calc R . .
C14 C 0.4098(3) 0.3133(4) -0.1704(3) 0.0424(13) Uani 1 1 d . . .
C15 C 0.0000 0.5890(5) 0.2500 0.0311(16) Uani 1 2 d S . .
C16 C 0.0000 0.6864(5) 0.2500 0.047(2) Uani 1 2 d S . .
C17 C 0.0517(3) 0.7310(3) 0.2951(4) 0.064(2) Uani 1 1 d . . .
H17 H 0.0859 0.7001 0.3261 0.077 Uiso 1 1 calc R . .
C18 C 0.0533(3) 0.8226(4) 0.2950(4) 0.081(3) Uani 1 1 d . . .
H18 H 0.0895 0.8517 0.3244 0.097 Uiso 1 1 calc R . .
C19 C 0.0000 0.8719(5) 0.2500 0.064(2) Uani 1 2 d SU . .
C20 C 0.0000 0.9683(5) 0.2500 0.060(2) Uani 1 2 d SU . .
C21 C 0.0380(4) 1.0157(4) 0.3099(4) 0.086(2) Uani 1 1 d U . .
H21 H 0.0659 0.9862 0.3497 0.103 Uiso 1 1 calc R . .
C22 C 0.0351(4) 1.1075(4) 0.3114(4) 0.091(2) Uani 1 1 d U . .
H22 H 0.0573 1.1380 0.3543 0.109 Uiso 1 1 calc R . .
C23 C 0.0000 1.1514(5) 0.2500 0.0383(18) Uani 1 2 d S . .
C24 C 0.0000 1.2497(5) 0.2500 0.0372(18) Uani 1 2 d S . .
C25 C 0.1636(2) 0.3262(4) 0.4684(3) 0.0598(19) Uani 1 1 d . . .
H25A H 0.1165 0.3338 0.4553 0.090 Uiso 1 1 calc R . .
H25B H 0.1808 0.3492 0.5187 0.090 Uiso 1 1 calc R . .
H25C H 0.1740 0.2651 0.4675 0.090 Uiso 1 1 calc R . .
C26 C 0.1940(2) 0.3736(3) 0.4118(3) 0.0350(12) Uani 1 1 d . . .
C27 C 0.2611(2) 0.3814(3) 0.4060(3) 0.0346(12) Uani 1 1 d . . .
C28 C 0.2617(3) 0.4315(4) 0.3433(3) 0.0472(15) Uani 1 1 d . . .
C29 C 0.3140(3) 0.4617(5) 0.3062(4) 0.0671(19) Uani 1 1 d . . .
H29A H 0.2949 0.4962 0.2621 0.101 Uiso 1 1 calc R . .
H29B H 0.3363 0.4121 0.2907 0.101 Uiso 1 1 calc R . .
H29C H 0.3450 0.4966 0.3416 0.101 Uiso 1 1 calc R . .
C30 C 0.3053(3) 0.4200(4) 0.5896(3) 0.0609(19) Uani 1 1 d . . .
H30A H 0.3300 0.4190 0.6417 0.091 Uiso 1 1 calc R . .
H30B H 0.2609 0.4005 0.5877 0.091 Uiso 1 1 calc R . .
H30C H 0.3044 0.4786 0.5701 0.091 Uiso 1 1 calc R . .
C31 C 0.3378(2) 0.3602(3) 0.5415(3) 0.0327(12) Uani 1 1 d . . .
C32 C 0.3172(2) 0.3431(4) 0.4612(3) 0.0405(13) Uani 1 1 d . . .
C33 C 0.3617(3) 0.2856(4) 0.4449(3) 0.0561(17) Uani 1 1 d . . .
C34 C 0.3670(5) 0.2349(7) 0.3734(4) 0.158(5) Uani 1 1 d . . .
H34A H 0.3332 0.2544 0.3310 0.237 Uiso 1 1 calc R . .
H34B H 0.3613 0.1736 0.3817 0.237 Uiso 1 1 calc R . .
H34C H 0.4097 0.2447 0.3622 0.237 Uiso 1 1 calc R . .
C35 C 0.5000 0.4785(4) 0.7500 0.0327(17) Uani 1 2 d S . .
C36 C 0.5000 0.5773(5) 0.7500 0.0329(17) Uani 1 2 d S . .
C37 C 0.5373(4) 0.6240(3) 0.8101(3) 0.076(2) Uani 1 1 d . . .
H37 H 0.5633 0.5940 0.8510 0.091 Uiso 1 1 calc R . .
C38 C 0.5368(3) 0.7144(4) 0.8109(3) 0.065(2) Uani 1 1 d . . .
H38 H 0.5616 0.7440 0.8529 0.079 Uiso 1 1 calc R . .
C39 C 0.5000 0.7619(4) 0.7500 0.0376(18) Uani 1 2 d S . .
C40 C 0.5000 0.8584(4) 0.7500 0.0368(18) Uani 1 2 d S . .
C41 C 0.5507(5) 0.9043(5) 0.7951(5) 0.123(3) Uani 1 1 d U . .
H41 H 0.5870 0.8750 0.8240 0.148 Uiso 1 1 calc R . .
C42 C 0.5472(5) 0.9959(5) 0.7973(5) 0.119(3) Uani 1 1 d U . .
H42 H 0.5789 1.0258 0.8330 0.143 Uiso 1 1 calc R . .
C43 C 0.5000 1.0425(5) 0.7500 0.055(2) Uani 1 2 d SU . .
C44 C 0.5000 1.1415(5) 0.7500 0.0412(19) Uani 1 2 d S . .

loop_
_atom_site_aniso_label
_atom_site_aniso_U_11
_atom_site_aniso_U_22
_atom_site_aniso_U_33
_atom_site_aniso_U_23
_atom_site_aniso_U_13
_atom_site_aniso_U_12
Co1 0.0228(3) 0.0229(4) 0.0275(4) 0.0010(3) 0.0007(2) 0.0011(3)
Co2 0.0233(3) 0.0217(4) 0.0299(4) -0.0003(3) 0.0016(3) 0.0006(3)
N1 0.0125(18) 0.044(3) 0.037(2) 0.0038(19) -0.0010(16) 0.0016(18)
N2 0.043(3) 0.050(3) 0.029(2) 0.011(2) 0.0030(19) 0.001(2)
N3 0.060(3) 0.033(3) 0.028(2) -0.0041(19) 0.006(2) 0.012(2)
N4 0.031(2) 0.067(3) 0.044(3) -0.013(2) -0.007(2) 0.024(2)
O1 0.046(2) 0.056(3) 0.0237(19) -0.0019(17) 0.0121(16) 0.0084(18)
O2 0.0228(18) 0.057(3) 0.041(2) 0.0013(17) 0.0086(15) 0.0071(17)
O3 0.060(3) 0.078(3) 0.047(3) -0.002(2) 0.019(2) 0.010(2)
O4 0.064(3) 0.076(3) 0.044(3) -0.001(2) 0.023(2) 0.013(2)
O5 0.044(2) 0.0123(17) 0.041(2) -0.0002(14) -0.0039(16) 0.0023(15)
O6 0.053(2) 0.0107(18) 0.046(2) 0.0024(15) -0.0024(17) 0.0003(16)
O7 0.078(3) 0.016(2) 0.064(3) -0.0042(17) -0.014(2) -0.0078(19)
O8 0.083(3) 0.020(2) 0.060(3) 0.0067(18) 0.005(2) 0.014(2)
C1 0.056(4) 0.036(3) 0.031(3) 0.002(2) 0.012(3) 0.013(3)
C2 0.025(2) 0.045(3) 0.027(3) 0.003(2) 0.008(2) 0.005(2)
C3 0.041(3) 0.072(4) 0.037(3) 0.008(3) 0.011(2) 0.013(3)
C4 0.038(3) 0.109(6) 0.036(3) 0.004(3) 0.009(3) 0.024(3)
C5 0.034(3) 0.046(3) 0.033(3) -0.004(2) 0.006(2) 0.005(2)
C6 0.027(3) 0.062(4) 0.030(3) 0.007(3) 0.000(2) 0.004(3)
C7 0.023(2) 0.057(4) 0.031(3) 0.009(2) 0.001(2) 0.013(2)
C8 0.025(3) 0.063(4) 0.040(3) 0.000(3) 0.006(2) -0.002(3)
C9 0.054(4) 0.105(6) 0.031(3) -0.012(3) 0.002(3) 0.013(4)
C10 0.016(3) 0.097(5) 0.048(4) -0.017(3) 0.006(2) 0.002(3)
C11 0.009(2) 0.055(4) 0.053(4) -0.008(3) 0.006(2) -0.005(2)
C12 0.022(3) 0.117(6) 0.049(4) -0.013(4) 0.006(3) -0.005(3)
C13 0.016(3) 0.149(7) 0.037(3) -0.026(4) 0.007(2) -0.008(3)
C14 0.046(3) 0.039(3) 0.043(4) -0.006(3) 0.011(3) -0.004(3)
C15 0.029(4) 0.033(4) 0.030(4) 0.000 0.006(3) 0.000
C16 0.065(5) 0.012(4) 0.051(5) 0.000 -0.016(4) 0.000
C17 0.061(4) 0.011(3) 0.093(5) 0.003(3) -0.039(4) 0.002(3)
C18 0.083(5) 0.024(3) 0.103(6) 0.004(3) -0.052(4) -0.015(3)
C19 0.078(6) 0.009(4) 0.086(6) 0.000 -0.020(5) 0.000
C20 0.081(5) 0.006(3) 0.080(5) 0.000 -0.014(4) 0.000
C21 0.110(5) 0.032(3) 0.086(5) 0.000(3) -0.047(4) 0.000(3)
C22 0.121(6) 0.029(4) 0.091(5) -0.009(3) -0.043(4) -0.012(4)
C23 0.035(4) 0.032(5) 0.042(5) 0.000 -0.005(3) 0.000
C24 0.039(4) 0.031(5) 0.040(5) 0.000 0.006(4) 0.000
C25 0.024(3) 0.095(5) 0.058(4) 0.046(4) 0.004(3) 0.000(3)
C26 0.042(3) 0.036(3) 0.025(3) 0.007(2) 0.001(2) 0.002(2)
C27 0.034(3) 0.036(3) 0.030(3) 0.000(2) -0.001(2) -0.002(2)
C28 0.042(3) 0.065(4) 0.033(3) 0.006(3) 0.004(2) -0.004(3)
C29 0.057(4) 0.078(5) 0.070(5) 0.019(4) 0.020(3) -0.005(4)
C30 0.051(4) 0.085(5) 0.037(3) -0.010(3) -0.010(3) 0.037(3)
C31 0.026(3) 0.045(3) 0.025(3) 0.003(2) 0.002(2) 0.006(2)
C32 0.032(3) 0.051(4) 0.035(3) -0.005(3) 0.001(2) -0.001(3)
C33 0.044(3) 0.068(4) 0.055(4) -0.020(3) 0.006(3) 0.021(3)
C34 0.181(10) 0.228(12) 0.043(5) -0.055(6) -0.023(5) 0.130(9)
C35 0.028(4) 0.022(4) 0.045(5) 0.000 -0.001(3) 0.000
C36 0.017(3) 0.033(4) 0.046(5) 0.000 0.001(3) 0.000
C37 0.148(7) 0.013(3) 0.042(4) -0.002(2) -0.034(4) 0.007(4)
C38 0.091(5) 0.026(3) 0.058(4) -0.005(3) -0.030(4) 0.004(3)
C39 0.047(4) 0.011(4) 0.053(5) 0.000 0.007(4) 0.000
C40 0.046(4) 0.018(4) 0.038(4) 0.000 -0.009(3) 0.000
C41 0.160(7) 0.030(4) 0.125(6) 0.012(4) -0.090(5) -0.002(4)
C42 0.143(6) 0.038(4) 0.126(6) 0.004(4) -0.079(5) -0.010(4)
C43 0.070(5) 0.010(4) 0.070(5) 0.000 -0.018(4) 0.000
C44 0.041(4) 0.019(4) 0.069(6) 0.000 0.022(4) 0.000

loop_
_atom_type_symbol
_atom_type_description
_atom_type_scat_dispersion_real
_atom_type_scat_dispersion_imag
_atom_type_scat_source
C C 0.0033 0.0016 'International Tables Vol C Tables 4.2.6.8 and 6.1.1.4'
H H 0.0000 0.0000 'International Tables Vol C Tables 4.2.6.8 and 6.1.1.4'
N N 0.0061 0.0033 'International Tables Vol C Tables 4.2.6.8 and 6.1.1.4'
O O 0.0106 0.0060 'International Tables Vol C Tables 4.2.6.8 and 6.1.1.4'
Co Co 0.3494 0.9721 'International Tables Vol C Tables 4.2.6.8 and 6.1.1.4'

loop_
_geom_angle_atom_site_label_1
_geom_angle_atom_site_label_2
_geom_angle_atom_site_label_3
_geom_angle
_geom_angle_site_symmetry_1
_geom_angle_site_symmetry_3
O5 Co1 O6 161.81(13) . 1_545
O5 Co1 N1 96.73(15) . .
O6 Co1 N1 97.55(15) 1_545 .
O5 Co1 O2 94.75(14) . 2
O6 Co1 O2 90.50(14) 1_545 2
N1 Co1 O2 111.32(14) . 2
O5 Co1 O1 84.79(13) . .
O6 Co1 O1 84.68(14) 1_545 .
N1 Co1 O1 87.32(14) . .
O2 Co1 O1 161.24(13) 2 .
O5 Co1 Co1 81.01(9) . 2
O6 Co1 Co1 80.80(9) 1_545 2
N1 Co1 Co1 143.22(11) . 2
O2 Co1 Co1 105.45(10) 2 2
O1 Co1 Co1 55.90(9) . 2
O4 Co2 O8 89.34(17) 1_556 1_545
O4 Co2 O7 89.40(18) 1_556 .
O8 Co2 O7 161.30(16) 1_545 .
O4 Co2 O3 161.49(16) 1_556 2_655
O8 Co2 O3 86.86(17) 1_545 2_655
O7 Co2 O3 88.44(18) . 2_655
O4 Co2 N3 108.13(17) 1_556 .
O8 Co2 N3 100.05(16) 1_545 .
O7 Co2 N3 98.07(16) . .
O3 Co2 N3 90.37(17) 2_655 .
O4 Co2 Co2 83.70(12) 1_556 2_656
O8 Co2 Co2 80.64(11) 1_545 2_656
O7 Co2 Co2 80.67(10) . 2_656
O3 Co2 Co2 77.81(12) 2_655 2_656
N3 Co2 Co2 168.13(13) . 2_656
N2 N1 C26 105.6(4) . .
N2 N1 Co1 123.3(3) . .
C26 N1 Co1 130.1(3) . .
N1 N2 C28 111.9(4) . .
N1 N2 H2 124.1 . .
C28 N2 H2 124.1 . .
C31 N3 N4 106.8(4) . .
C31 N3 Co2 132.3(3) . .
N4 N3 Co2 120.2(3) . .
N3 N4 C33 107.9(4) . .
N3 N4 H4A 126.1 . .
C33 N4 H4A 126.1 . .
C1 O1 Co1 156.9(4) . .
C1 O2 Co1 98.5(3) . 2
C14 O3 Co2 129.8(4) . 2_655
C14 O4 Co2 122.6(4) . 1_554
C15 O5 Co1 127.2(4) . .
C24 O6 Co1 126.1(4) . 1_565
C35 O7 Co2 125.8(4) . .
C44 O8 Co2 126.0(4) . 1_565
O2 C1 O1 122.6(5) . .
O2 C1 C2 119.8(4) . .
O1 C1 C2 117.5(5) . .
C3 C2 C7 118.5(4) . .
C3 C2 C1 120.3(4) . .
C7 C2 C1 121.2(4) . .
C2 C3 C4 122.2(5) . .
C2 C3 H3 118.9 . .
C4 C3 H3 118.9 . .
C3 C4 C5 120.1(5) . .
C3 C4 H4 119.9 . .
C5 C4 H4 119.9 . .
C4 C5 C6 116.2(5) . .
C4 C5 C8 123.4(5) . .
C6 C5 C8 120.4(5) . .
C7 C6 C5 122.3(5) . .
C7 C6 H6 118.8 . .
C5 C6 H6 118.8 . .
C6 C7 C2 120.7(4) . .
C6 C7 H7 119.6 . .
C2 C7 H7 119.6 . .
C13 C8 C9 116.4(5) . .
C13 C8 C5 121.6(4) . .
C9 C8 C5 121.9(5) . .
C10 C9 C8 122.3(5) . .
C10 C9 H9 118.8 . .
C8 C9 H9 118.8 . .
C11 C10 C9 121.3(5) . .
C11 C10 H10 119.3 . .
C9 C10 H10 119.3 . .
C10 C11 C12 115.0(5) . .
C10 C11 C14 121.5(4) . .
C12 C11 C14 123.4(5) . .
C13 C12 C11 124.2(5) . .
C13 C12 H12 117.9 . .
C11 C12 H12 117.9 . .
C12 C13 C8 120.6(5) . .
C12 C13 H13 119.7 . .
C8 C13 H13 119.7 . .
O3 C14 O4 125.6(5) . .
O3 C14 C11 119.2(5) . .
O4 C14 C11 115.1(5) . .
O5 C15 O5 123.4(6) 2 .
O5 C15 C16 118.3(3) 2 .
O5 C15 C16 118.3(3) . .
C17 C16 C17 120.4(7) . 2
C17 C16 C15 119.8(3) . .
C17 C16 C15 119.8(3) 2 .
C16 C17 C18 120.8(5) . .
C16 C17 H17 119.6 . .
C18 C17 H17 119.6 . .
C17 C18 C19 120.7(5) . .
C17 C18 H18 119.6 . .
C19 C18 H18 119.6 . .
C18 C19 C18 116.4(7) 2 .
C18 C19 C20 121.8(3) 2 .
C18 C19 C20 121.8(3) . .
C21 C20 C21 117.1(7) . 2
C21 C20 C19 121.5(4) . .
C21 C20 C19 121.5(4) 2 .
C20 C21 C22 121.1(6) . .
C20 C21 H21 119.4 . .
C22 C21 H21 119.4 . .
C23 C22 C21 119.8(6) . .
C23 C22 H22 120.1 . .
C21 C22 H22 120.1 . .
C22 C23 C22 120.6(8) 2 .
C22 C23 C24 119.7(4) 2 .
C22 C23 C24 119.7(4) . .
O6 C24 O6 126.1(7) . 2
O6 C24 C23 116.9(3) . .
O6 C24 C23 116.9(3) 2 .
C26 C25 H25A 109.5 . .
C26 C25 H25B 109.5 . .
H25A C25 H25B 109.5 . .
C26 C25 H25C 109.5 . .
H25A C25 H25C 109.5 . .
H25B C25 H25C 109.5 . .
N1 C26 C27 109.5(4) . .
N1 C26 C25 119.6(4) . .
C27 C26 C25 130.9(4) . .
C28 C27 C26 107.0(4) . .
C28 C27 C32 129.1(5) . .
C26 C27 C32 123.9(4) . .
C27 C28 N2 106.0(5) . .
C27 C28 C29 133.8(5) . .
N2 C28 C29 120.2(5) . .
C28 C29 H29A 109.5 . .
C28 C29 H29B 109.5 . .
H29A C29 H29B 109.5 . .
C28 C29 H29C 109.5 . .
H29A C29 H29C 109.5 . .
H29B C29 H29C 109.5 . .
C31 C30 H30A 109.5 . .
C31 C30 H30B 109.5 . .
H30A C30 H30B 109.5 . .
C31 C30 H30C 109.5 . .
H30A C30 H30C 109.5 . .
H30B C30 H30C 109.5 . .
N3 C31 C32 111.5(4) . .
N3 C31 C30 120.8(4) . .
C32 C31 C30 127.6(4) . .
C33 C32 C31 105.5(5) . .
C33 C32 C27 126.1(5) . .
C31 C32 C27 128.4(5) . .
C32 C33 N4 108.1(5) . .
C32 C33 C34 133.7(6) . .
N4 C33 C34 117.9(5) . .
C33 C34 H34A 109.5 . .
C33 C34 H34B 109.5 . .
H34A C34 H34B 109.5 . .
C33 C34 H34C 109.5 . .
H34A C34 H34C 109.5 . .
H34B C34 H34C 109.5 . .
O7 C35 O7 127.1(7) . 2_656
O7 C35 C36 116.4(3) . .
O7 C35 C36 116.4(3) 2_656 .
C37 C36 C37 117.7(7) . 2_656
C37 C36 C35 121.2(3) . .
C37 C36 C35 121.2(3) 2_656 .
C36 C37 C38 121.4(5) . .
C36 C37 H37 119.3 . .
C38 C37 H37 119.3 . .
C37 C38 C39 121.2(5) . .
C37 C38 H38 119.4 . .
C39 C38 H38 119.4 . .
C38 C39 C38 117.0(7) 2_656 .
C38 C39 C40 121.5(3) 2_656 .
C38 C39 C40 121.5(3) . .
C41 C40 C41 118.4(8) . 2_656
C41 C40 C39 120.8(4) . .
C41 C40 C39 120.8(4) 2_656 .
C40 C41 C42 119.4(7) . .
C40 C41 H41 120.3 . .
C42 C41 H41 120.3 . .
C43 C42 C41 122.9(7) . .
C43 C42 H42 118.6 . .
C41 C42 H42 118.6 . .
C42 C43 C42 116.3(8) 2_656 .
C42 C43 C44 121.8(4) 2_656 .
C42 C43 C44 121.8(4) . .
O8 C44 O8 126.6(7) . 2_656
O8 C44 C43 116.7(4) . .
O8 C44 C43 116.7(4) 2_656 .

loop_
_geom_bond_atom_site_label_1
_geom_bond_atom_site_label_2
_geom_bond_distance
_geom_bond_site_symmetry_2
Co1 O5 2.016(3) .
Co1 O6 2.042(3) 1_545
Co1 N1 2.062(3) .
Co1 O2 2.064(3) 2
Co1 O1 2.189(3) .
Co1 Co1 2.8962(13) 2
Co2 O4 2.027(4) 1_556
Co2 O8 2.041(4) 1_545
Co2 O7 2.044(4) .
Co2 O3 2.045(4) 2_655
Co2 N3 2.051(4) .
Co2 Co2 2.9058(14) 2_656
N1 N2 1.353(5) .
N1 C26 1.354(6) .
N2 C28 1.386(6) .
N2 H2 0.8600 .
N3 C31 1.309(6) .
N3 N4 1.401(5) .
N4 C33 1.415(7) .
N4 H4A 0.8600 .
O1 C1 1.270(6) .
O2 C1 1.267(6) .
O2 Co1 2.064(3) 2
O3 C14 1.253(6) .
O3 Co2 2.045(4) 2_655
O4 C14 1.279(6) .
O4 Co2 2.027(4) 1_554
O5 C15 1.288(4) .
O6 C24 1.259(4) .
O6 Co1 2.042(3) 1_565
O7 C35 1.253(4) .
O8 C44 1.255(5) .
O8 Co2 2.041(4) 1_565
C1 C2 1.517(7) .
C2 C3 1.360(7) .
C2 C7 1.390(6) .
C3 C4 1.402(7) .
C3 H3 0.9300 .
C4 C5 1.409(7) .
C4 H4 0.9300 .
C5 C6 1.415(7) .
C5 C8 1.465(7) .
C6 C7 1.366(6) .
C6 H6 0.9300 .
C7 H7 0.9300 .
C8 C13 1.376(7) .
C8 C9 1.398(7) .
C9 C10 1.385(7) .
C9 H9 0.9300 .
C10 C11 1.380(7) .
C10 H10 0.9300 .
C11 C12 1.402(6) .
C11 C14 1.483(7) .
C12 C13 1.361(7) .
C12 H12 0.9300 .
C13 H13 0.9300 .
C15 O5 1.288(4) 2
C15 C16 1.489(9) .
C16 C17 1.374(6) .
C16 C17 1.374(6) 2
C17 C18 1.399(7) .
C17 H17 0.9300 .
C18 C19 1.432(7) .
C18 H18 0.9300 .
C19 C18 1.432(7) 2
C19 C20 1.474(10) .
C20 C21 1.388(7) .
C20 C21 1.388(7) 2
C21 C22 1.405(8) .
C21 H21 0.9300 .
C22 C23 1.356(7) .
C22 H22 0.9300 .
C23 C22 1.356(7) 2
C23 C24 1.502(10) .
C24 O6 1.259(4) 2
C25 C26 1.491(7) .
C25 H25A 0.9600 .
C25 H25B 0.9600 .
C25 H25C 0.9600 .
C26 C27 1.420(7) .
C27 C28 1.361(7) .
C27 C32 1.473(7) .
C28 C29 1.462(7) .
C29 H29A 0.9600 .
C29 H29B 0.9600 .
C29 H29C 0.9600 .
C30 C31 1.510(7) .
C30 H30A 0.9600 .
C30 H30B 0.9600 .
C30 H30C 0.9600 .
C31 C32 1.431(6) .
C32 C33 1.352(7) .
C33 C34 1.519(8) .
C34 H34A 0.9600 .
C34 H34B 0.9600 .
C34 H34C 0.9600 .
C35 O7 1.253(4) 2_656
C35 C36 1.510(9) .
C36 C37 1.378(6) .
C36 C37 1.378(6) 2_656
C37 C38 1.383(7) .
C37 H37 0.9300 .
C38 C39 1.391(6) .
C38 H38 0.9300 .
C39 C38 1.391(6) 2_656
C39 C40 1.475(9) .
C40 C41 1.369(8) .
C40 C41 1.369(8) 2_656
C41 C42 1.403(9) .
C41 H41 0.9300 .
C42 C43 1.349(8) .
C42 H42 0.9300 .
C43 C42 1.349(8) 2_656
C43 C44 1.513(10) .
C44 O8 1.255(5) 2_656
